data_4519132
loop_
_publ_author_name
'Xu, Xiao-Qian'
'Cao, Li-Hui'
'Yang, Yan'
'Zhao, Fang'
'Bai, Xiang-Tian'
'Zang, Shuang-Quan'

_publ_section_title
;
 Hybrid Nafion Membranes of Ionic Hydrogen-Bonded Organic Framework
 Materials for Proton Conduction and PEMFC Applications.
;
_journal_issue 47
_journal_name_full 'ACS applied materials &amp; interfaces'
_journal_page_first 56566
_journal_page_last 56574
_journal_paper_doi 10.1021/acsami.1c15748
_journal_volume 13
_journal_year 2021
_chemical_formula_moiety 'C10 H6 O6 S2, C10 H12 N4, 2(H2 O)'
_chemical_formula_sum 'C20 H22 N4 O8 S2'
_chemical_formula_weight 510.53
_space_group_crystal_system orthorhombic
_space_group_IT_number 61
_space_group_name_Hall '-P 2ac 2ab'
_space_group_name_H-M_alt 'P b c a'
_atom_sites_solution_hydrogens mixed
_atom_sites_solution_primary direct
_audit_creation_date 2020-09-08
_audit_creation_method
;
Olex2 1.2
(compiled 2018.05.29 svn.r3508 for OlexSys, GUI svn.r5506)
;
_cell_angle_alpha 90
_cell_angle_beta 90
_cell_angle_gamma 90
_cell_formula_units_Z 8
_cell_length_a 15.2513(8)
_cell_length_b 13.8071(8)
_cell_length_c 20.4803(12)
_cell_measurement_reflns_used 4983
_cell_measurement_temperature 296(2)
_cell_measurement_theta_max 27.337
_cell_measurement_theta_min 2.671
_cell_volume 4312.7(4)
_computing_cell_refinement 'SAINT V8.38A (?, 2016)'
_computing_data_reduction 'SAINT V8.38A (?, 2016)'
_computing_molecular_graphics 'Olex2 (Dolomanov et al., 2009)'
_computing_publication_material 'Olex2 (Dolomanov et al., 2009)'
_computing_structure_refinement 'XL (Sheldrick, 2008)'
_computing_structure_solution 'XS (Sheldrick, 2008)'
_diffrn_ambient_temperature 296.15
_diffrn_measured_fraction_theta_full 0.999
_diffrn_measured_fraction_theta_max 0.997
_diffrn_measurement_device_type 'Bruker APEX-II CCD'
_diffrn_measurement_method '\f and \w scans'
_diffrn_radiation_type MoK\a
_diffrn_radiation_wavelength 0.71073
_diffrn_reflns_av_R_equivalents 0.0973
_diffrn_reflns_av_unetI/netI 0.0543
_diffrn_reflns_Laue_measured_fraction_full 0.999
_diffrn_reflns_Laue_measured_fraction_max 0.997
_diffrn_reflns_limit_h_max 19
_diffrn_reflns_limit_h_min -19
_diffrn_reflns_limit_k_max 17
_diffrn_reflns_limit_k_min -17
_diffrn_reflns_limit_l_max 26
_diffrn_reflns_limit_l_min -20
_diffrn_reflns_number 38552
_diffrn_reflns_point_group_measured_fraction_full 0.999
_diffrn_reflns_point_group_measured_fraction_max 0.997
_diffrn_reflns_theta_full 25.242
_diffrn_reflns_theta_max 27.521
_diffrn_reflns_theta_min 2.224
_exptl_absorpt_coefficient_mu 0.305
_exptl_absorpt_correction_T_max 0.7456
_exptl_absorpt_correction_T_min 0.7026
_exptl_absorpt_correction_type multi-scan
_exptl_absorpt_process_details
;
SADABS-2016/2 (Bruker,2016/2) was used for absorption correction.
wR2(int) was 0.0818 before and 0.0627 after correction.
The Ratio of minimum to maximum transmission is 0.9423.
The \l/2 correction factor is Not present.
;
_exptl_crystal_colour yellow
_exptl_crystal_density_diffrn 1.573
_exptl_crystal_description rhabdoid
_exptl_crystal_F_000 2128
_exptl_crystal_size_max 0.23
_exptl_crystal_size_mid 0.14
_exptl_crystal_size_min 0.13
_refine_diff_density_max 0.628
_refine_diff_density_min -0.693
_refine_diff_density_rms 0.073
_refine_ls_extinction_method none
_refine_ls_goodness_of_fit_ref 1.058
_refine_ls_hydrogen_treatment constr
_refine_ls_matrix_type full
_refine_ls_number_parameters 315
_refine_ls_number_reflns 4944
_refine_ls_number_restraints 0
_refine_ls_restrained_S_all 1.058
_refine_ls_R_factor_all 0.0885
_refine_ls_R_factor_gt 0.0519
_refine_ls_shift/su_max 0.001
_refine_ls_shift/su_mean 0.000
_refine_ls_structure_factor_coef Fsqd
_refine_ls_weighting_details 'w=1/[\s^2^(Fo^2^)+(0.0474P)^2^+5.3390P] where P=(Fo^2^+2Fc^2^)/3'
_refine_ls_weighting_scheme calc
_refine_ls_wR_factor_gt 0.1162
_refine_ls_wR_factor_ref 0.1354
_reflns_Friedel_coverage 0.000
_reflns_number_gt 3424
_reflns_number_total 4944
_reflns_threshold_expression 'I > 2\s(I)'
_cod_data_source_file am1c15748_si_002.cif
_cod_data_source_block iHOF-2
_cod_database_code 4519132
_shelx_shelxl_version_number 2014/7
_shelx_space_group_comment
;
The symmetry employed for this shelxl refinement is uniquely defined
by the following loop, which should always be used as a source of
symmetry information in preference to the above space-group names.
They are only intended as comments.
;
_shelx_estimated_absorpt_t_max 0.961
_shelx_estimated_absorpt_t_min 0.933
_olex2_refinement_description
;
1. Fixed Uiso
 At 1.2 times of:
  All C(H) groups, All N(H,H) groups
 At 1.5 times of:
  All O(H,H) groups
2.a Free rotating group:
 O8(H8A,H8B), O7(H7A,H7B)
2.b Rotating group:
 N2(H2A,H2B), N4(H4A,H4B)
2.c Aromatic/amide H refined with riding coordinates:
 C8(H8), C1(H1), C5(H5), C3(H3), C4(H4), C6(H6), C14(H14), C12(H12), C19(H19),
 C15(H15), C11(H11), C20(H20), C16(H16), C17(H17)
;
_olex2_submission_special_instructions 'No special instructions were received'

loop_
_space_group_symop_operation_xyz
'x, y, z'
'-x+1/2, -y, z+1/2'
'x+1/2, -y+1/2, -z'
'-x, y+1/2, -z+1/2'
'-x, -y, -z'
'x-1/2, y, -z-1/2'
'-x-1/2, y-1/2, z'
'x, -y-1/2, z-1/2'

loop_
_atom_site_label
_atom_site_type_symbol
_atom_site_fract_x
_atom_site_fract_y
_atom_site_fract_z
_atom_site_U_iso_or_equiv
_atom_site_adp_type
_atom_site_occupancy
_atom_site_site_symmetry_order
_atom_site_calc_flag
_atom_site_refinement_flags_posn
_atom_site_refinement_flags_adp
_atom_site_refinement_flags_occupancy
_atom_site_disorder_assembly
_atom_site_disorder_group
S2 S 0.49178(4) 0.04202(5) 0.35074(3) 0.02440(18) Uani 1 1 d . . . . .
S1 S 0.13526(4) 0.04943(5) 0.63501(4) 0.02395(17) Uani 1 1 d . . . . .
O2 O 0.10907(14) 0.14561(15) 0.65453(11) 0.0338(5) Uani 1 1 d . . . . .
O4 O 0.51929(13) 0.14042(16) 0.33540(10) 0.0321(5) Uani 1 1 d . . . . .
O1 O 0.21267(13) 0.01522(16) 0.67032(10) 0.0318(5) Uani 1 1 d . . . . .
O5 O 0.48777(14) -0.01948(17) 0.29340(10) 0.0355(5) Uani 1 1 d . . . . .
O3 O 0.06394(14) -0.01959(17) 0.63535(11) 0.0367(5) Uani 1 1 d . . . . .
O6 O 0.54252(13) 0.00002(16) 0.40373(10) 0.0319(5) Uani 1 1 d . . . . .
C8 C 0.36360(18) 0.0473(2) 0.44405(13) 0.0229(6) Uani 1 1 d . . . . .
H8 H 0.4084 0.0379 0.4742 0.028 Uiso 1 1 calc R . . . .
C9 C 0.27541(18) 0.0564(2) 0.46553(13) 0.0211(6) Uani 1 1 d . . . . .
C10 C 0.20798(18) 0.0706(2) 0.41879(14) 0.0220(6) Uani 1 1 d . . . . .
C2 C 0.16740(18) 0.0578(2) 0.55194(14) 0.0219(6) Uani 1 1 d . . . . .
C1 C 0.25319(18) 0.0511(2) 0.53299(13) 0.0219(6) Uani 1 1 d . . . . .
H1 H 0.2970 0.0432 0.5641 0.026 Uiso 1 1 calc R . . . .
C5 C 0.23091(19) 0.0760(2) 0.35184(14) 0.0256(6) Uani 1 1 d . . . . .
H5 H 0.1871 0.0858 0.3209 0.031 Uiso 1 1 calc R . . . .
C3 C 0.10019(19) 0.0715(2) 0.50522(15) 0.0277(6) Uani 1 1 d . . . . .
H3 H 0.0421 0.0763 0.5188 0.033 Uiso 1 1 calc R . . . .
C7 C 0.38216(18) 0.0526(2) 0.37894(13) 0.0226(6) Uani 1 1 d . . . . .
C4 C 0.12010(18) 0.0777(2) 0.44053(15) 0.0272(6) Uani 1 1 d . . . . .
H4 H 0.0754 0.0867 0.4102 0.033 Uiso 1 1 calc R . . . .
C6 C 0.31565(19) 0.0671(2) 0.33173(14) 0.0265(6) Uani 1 1 d . . . . .
H6 H 0.3296 0.0705 0.2876 0.032 Uiso 1 1 calc R . . . .
N3 N 0.33686(15) 0.34587(17) 0.27569(11) 0.0234(5) Uani 1 1 d . . . . .
N1 N 0.23607(15) 0.31027(17) 0.60722(11) 0.0235(5) Uani 1 1 d . . . . .
N2 N 0.21815(17) 0.32107(19) 0.67436(12) 0.0312(6) Uani 1 1 d . . . . .
H2A H 0.1621 0.3192 0.6804 0.037 Uiso 1 1 d GR . . . .
H2B H 0.2423 0.2744 0.6959 0.037 Uiso 1 1 d GR . . . .
N4 N 0.35654(17) 0.3631(2) 0.21020(12) 0.0323(6) Uani 1 1 d . . . . .
H4A H 0.3591 0.3086 0.1899 0.039 Uiso 1 1 d GR . . . .
H4B H 0.3161 0.3984 0.1933 0.039 Uiso 1 1 d GR . . . .
C14 C 0.19019(18) 0.3068(2) 0.49748(14) 0.0241(6) Uani 1 1 d . . . . .
H14 H 0.1449 0.3055 0.4671 0.029 Uiso 1 1 calc R . . . .
C12 C 0.34236(19) 0.2995(2) 0.52435(15) 0.0269(6) Uani 1 1 d . . . . .
H12 H 0.4010 0.2946 0.5123 0.032 Uiso 1 1 calc R . . . .
C13 C 0.27748(18) 0.30503(19) 0.47608(14) 0.0214(6) Uani 1 1 d . . . . .
C19 C 0.38477(19) 0.3219(2) 0.38347(15) 0.0289(7) Uani 1 1 d . . . . .
H19 H 0.4308 0.3166 0.4130 0.035 Uiso 1 1 calc R . . . .
C18 C 0.29867(18) 0.31313(19) 0.40565(14) 0.0228(6) Uani 1 1 d . . . . .
C15 C 0.17114(18) 0.3104(2) 0.56266(14) 0.0255(6) Uani 1 1 d . . . . .
H15 H 0.1130 0.3129 0.5763 0.031 Uiso 1 1 calc R . . . .
C11 C 0.32022(19) 0.3013(2) 0.58904(15) 0.0269(6) Uani 1 1 d . . . . .
H11 H 0.3638 0.2962 0.6207 0.032 Uiso 1 1 calc R . . . .
C20 C 0.40251(19) 0.3382(2) 0.31883(15) 0.0291(7) Uani 1 1 d . . . . .
H20 H 0.4603 0.3440 0.3049 0.035 Uiso 1 1 calc R . . . .
C16 C 0.25236(19) 0.3348(2) 0.29426(14) 0.0265(6) Uani 1 1 d . . . . .
H16 H 0.2077 0.3380 0.2634 0.032 Uiso 1 1 calc R . . . .
C17 C 0.23272(18) 0.3190(2) 0.35886(14) 0.0253(6) Uani 1 1 d . . . . .
H17 H 0.1745 0.3120 0.3715 0.030 Uiso 1 1 calc R . . . .
O8 O 0.48381(16) -0.20270(17) 0.40983(12) 0.0387(6) Uani 1 1 d . . . . .
H8A H 0.4885 -0.2288 0.3724 0.058 Uiso 1 1 d G . . . .
H8B H 0.5044 -0.1459 0.4048 0.058 Uiso 1 1 d G . . . .
O7 O -0.0091(2) -0.17691(19) 0.69959(12) 0.0564(8) Uani 1 1 d . . . . .
H7A H -0.0128 -0.1754 0.7410 0.085 Uiso 1 1 d G . . . .
H7B H 0.0161 -0.1257 0.6861 0.085 Uiso 1 1 d G . . . .

loop_
_atom_site_aniso_label
_atom_site_aniso_U_11
_atom_site_aniso_U_22
_atom_site_aniso_U_33
_atom_site_aniso_U_23
_atom_site_aniso_U_13
_atom_site_aniso_U_12
S2 0.0226(3) 0.0288(4) 0.0218(4) -0.0013(3) 0.0002(3) 0.0025(3)
S1 0.0212(3) 0.0255(4) 0.0252(4) -0.0010(3) 0.0021(3) -0.0020(3)
O2 0.0373(12) 0.0290(11) 0.0350(12) -0.0040(10) 0.0119(10) 0.0031(10)
O4 0.0290(11) 0.0335(12) 0.0337(12) 0.0041(10) 0.0001(9) -0.0041(9)
O1 0.0295(11) 0.0397(13) 0.0262(11) 0.0018(10) -0.0016(9) 0.0055(10)
O5 0.0337(12) 0.0433(14) 0.0297(12) -0.0144(10) 0.0001(9) 0.0070(10)
O3 0.0342(12) 0.0421(13) 0.0339(12) -0.0001(11) 0.0050(10) -0.0181(10)
O6 0.0263(11) 0.0411(13) 0.0283(11) 0.0037(10) -0.0044(9) 0.0061(10)
C8 0.0231(14) 0.0265(14) 0.0192(13) 0.0011(12) -0.0046(11) 0.0025(11)
C9 0.0214(14) 0.0197(13) 0.0223(14) 0.0004(11) -0.0007(11) -0.0009(11)
C10 0.0235(14) 0.0191(13) 0.0233(14) -0.0002(12) -0.0024(11) -0.0007(11)
C2 0.0220(14) 0.0196(14) 0.0242(14) -0.0014(12) -0.0002(11) -0.0002(11)
C1 0.0225(14) 0.0216(14) 0.0217(14) -0.0004(12) -0.0037(11) 0.0011(11)
C5 0.0260(15) 0.0276(15) 0.0231(15) 0.0000(12) -0.0078(11) 0.0026(12)
C3 0.0190(14) 0.0309(16) 0.0333(16) -0.0029(14) 0.0009(12) 0.0017(12)
C7 0.0238(14) 0.0206(14) 0.0233(14) -0.0005(12) -0.0009(11) 0.0000(11)
C4 0.0213(14) 0.0295(15) 0.0306(16) -0.0018(13) -0.0085(12) -0.0002(12)
C6 0.0310(16) 0.0286(16) 0.0198(14) 0.0000(12) -0.0023(12) 0.0011(12)
N3 0.0242(12) 0.0240(13) 0.0219(12) -0.0001(10) 0.0035(10) -0.0009(10)
N1 0.0280(13) 0.0211(13) 0.0214(12) -0.0005(10) -0.0003(10) -0.0020(10)
N2 0.0306(14) 0.0425(16) 0.0204(13) 0.0024(12) 0.0003(11) 0.0014(12)
N4 0.0390(16) 0.0358(15) 0.0221(13) 0.0000(12) 0.0071(11) 0.0026(12)
C14 0.0235(14) 0.0245(14) 0.0242(15) 0.0004(12) -0.0024(11) -0.0006(11)
C12 0.0197(14) 0.0314(16) 0.0297(16) 0.0012(13) 0.0007(12) 0.0015(12)
C13 0.0235(14) 0.0165(13) 0.0241(14) -0.0006(11) -0.0002(11) 0.0011(11)
C19 0.0198(14) 0.0366(17) 0.0304(16) -0.0010(14) -0.0021(12) 0.0019(12)
C18 0.0254(15) 0.0174(13) 0.0255(15) -0.0024(12) 0.0013(11) 0.0008(11)
C15 0.0198(14) 0.0296(16) 0.0271(15) 0.0009(13) -0.0021(12) -0.0017(12)
C11 0.0234(15) 0.0294(16) 0.0277(16) 0.0003(13) -0.0036(12) -0.0006(12)
C20 0.0181(14) 0.0357(17) 0.0336(17) -0.0038(14) 0.0036(12) 0.0006(12)
C16 0.0222(14) 0.0288(16) 0.0285(16) 0.0004(13) -0.0007(12) -0.0027(12)
C17 0.0204(14) 0.0300(16) 0.0255(15) 0.0020(13) 0.0008(11) -0.0021(11)
O8 0.0361(13) 0.0374(13) 0.0425(14) 0.0016(11) 0.0099(11) 0.0014(11)
O7 0.099(2) 0.0412(15) 0.0294(13) -0.0018(12) 0.0014(15) -0.0141(15)

loop_
_atom_type_symbol
_atom_type_description
_atom_type_scat_dispersion_real
_atom_type_scat_dispersion_imag
_atom_type_scat_source
C C 0.0033 0.0016 'International Tables Vol C Tables 4.2.6.8 and 6.1.1.4'
H H 0.0000 0.0000 'International Tables Vol C Tables 4.2.6.8 and 6.1.1.4'
N N 0.0061 0.0033 'International Tables Vol C Tables 4.2.6.8 and 6.1.1.4'
O O 0.0106 0.0060 'International Tables Vol C Tables 4.2.6.8 and 6.1.1.4'
S S 0.1246 0.1234 'International Tables Vol C Tables 4.2.6.8 and 6.1.1.4'

loop_
_geom_angle_atom_site_label_1
_geom_angle_atom_site_label_2
_geom_angle_atom_site_label_3
_geom_angle
_geom_angle_site_symmetry_1
_geom_angle_site_symmetry_3
_geom_angle_publ_flag
O4 S2 C7 105.37(13) . . ?
O5 S2 O4 112.56(14) . . ?
O5 S2 O6 113.17(14) . . ?
O5 S2 C7 105.78(13) . . ?
O6 S2 O4 112.32(13) . . ?
O6 S2 C7 106.94(13) . . ?
O2 S1 O1 112.55(13) . . ?
O2 S1 O3 113.38(13) . . ?
O2 S1 C2 106.39(13) . . ?
O1 S1 C2 105.79(13) . . ?
O3 S1 O1 113.06(14) . . ?
O3 S1 C2 104.80(13) . . ?
C9 C8 H8 120.2 . . ?
C7 C8 H8 120.2 . . ?
C7 C8 C9 119.6(3) . . ?
C8 C9 C1 121.4(2) . . ?
C10 C9 C8 119.3(2) . . ?
C10 C9 C1 119.3(2) . . ?
C5 C10 C9 118.8(2) . . ?
C4 C10 C9 118.9(3) . . ?
C4 C10 C5 122.3(3) . . ?
C1 C2 S1 122.1(2) . . ?
C1 C2 C3 120.7(3) . . ?
C3 C2 S1 117.2(2) . . ?
C9 C1 H1 120.0 . . ?
C2 C1 C9 119.9(3) . . ?
C2 C1 H1 120.0 . . ?
C10 C5 H5 119.3 . . ?
C6 C5 C10 121.5(3) . . ?
C6 C5 H5 119.3 . . ?
C2 C3 H3 119.8 . . ?
C4 C3 C2 120.3(3) . . ?
C4 C3 H3 119.8 . . ?
C8 C7 S2 120.6(2) . . ?
C8 C7 C6 121.7(3) . . ?
C6 C7 S2 117.7(2) . . ?
C10 C4 H4 119.6 . . ?
C3 C4 C10 120.8(3) . . ?
C3 C4 H4 119.6 . . ?
C5 C6 C7 119.1(3) . . ?
C5 C6 H6 120.5 . . ?
C7 C6 H6 120.5 . . ?
C20 N3 N4 119.1(2) . . ?
C20 N3 C16 121.2(3) . . ?
C16 N3 N4 119.7(2) . . ?
C15 N1 N2 121.2(2) . . ?
C11 N1 N2 117.8(2) . . ?
C11 N1 C15 121.0(3) . . ?
N1 N2 H2A 109.2 . . ?
N1 N2 H2B 109.6 . . ?
H2A N2 H2B 109.1 . . ?
N3 N4 H4A 109.0 . . ?
N3 N4 H4B 109.2 . . ?
H4A N4 H4B 109.5 . . ?
C13 C14 H14 119.7 . . ?
C15 C14 H14 119.7 . . ?
C15 C14 C13 120.5(3) . . ?
C13 C12 H12 119.7 . . ?
C11 C12 H12 119.7 . . ?
C11 C12 C13 120.6(3) . . ?
C14 C13 C18 120.7(3) . . ?
C12 C13 C14 116.8(3) . . ?
C12 C13 C18 122.5(3) . . ?
C18 C19 H19 119.5 . . ?
C20 C19 H19 119.5 . . ?
C20 C19 C18 121.0(3) . . ?
C19 C18 C13 121.9(3) . . ?
C17 C18 C13 121.1(3) . . ?
C17 C18 C19 116.8(3) . . ?
N1 C15 C14 120.4(3) . . ?
N1 C15 H15 119.8 . . ?
C14 C15 H15 119.8 . . ?
N1 C11 C12 120.4(3) . . ?
N1 C11 H11 119.8 . . ?
C12 C11 H11 119.8 . . ?
N3 C20 C19 120.2(3) . . ?
N3 C20 H20 119.9 . . ?
C19 C20 H20 119.9 . . ?
N3 C16 H16 120.1 . . ?
N3 C16 C17 119.8(3) . . ?
C17 C16 H16 120.1 . . ?
C18 C17 H17 119.5 . . ?
C16 C17 C18 121.0(3) . . ?
C16 C17 H17 119.5 . . ?
H8A O8 H8B 104.5 . . ?
H7A O7 H7B 109.5 . . ?

loop_
_geom_bond_atom_site_label_1
_geom_bond_atom_site_label_2
_geom_bond_distance
_geom_bond_site_symmetry_2
_geom_bond_publ_flag
S2 O4 1.456(2) . ?
S2 O5 1.450(2) . ?
S2 O6 1.454(2) . ?
S2 C7 1.775(3) . ?
S1 O2 1.443(2) . ?
S1 O1 1.463(2) . ?
S1 O3 1.446(2) . ?
S1 C2 1.774(3) . ?
C8 H8 0.9300 . ?
C8 C9 1.421(4) . ?
C8 C7 1.365(4) . ?
C9 C10 1.419(4) . ?
C9 C1 1.424(4) . ?
C10 C5 1.417(4) . ?
C10 C4 1.416(4) . ?
C2 C1 1.368(4) . ?
C2 C3 1.415(4) . ?
C1 H1 0.9300 . ?
C5 H5 0.9300 . ?
C5 C6 1.362(4) . ?
C3 H3 0.9300 . ?
C3 C4 1.362(4) . ?
C7 C6 1.416(4) . ?
C4 H4 0.9300 . ?
C6 H6 0.9300 . ?
N3 N4 1.395(3) . ?
N3 C20 1.340(4) . ?
N3 C16 1.352(4) . ?
N1 N2 1.410(3) . ?
N1 C15 1.347(4) . ?
N1 C11 1.342(4) . ?
N2 H2A 0.8636 . ?
N2 H2B 0.8634 . ?
N4 H4A 0.8598 . ?
N4 H4B 0.8594 . ?
C14 H14 0.9300 . ?
C14 C13 1.402(4) . ?
C14 C15 1.367(4) . ?
C12 H12 0.9300 . ?
C12 C13 1.401(4) . ?
C12 C11 1.367(4) . ?
C13 C18 1.482(4) . ?
C19 H19 0.9300 . ?
C19 C18 1.395(4) . ?
C19 C20 1.370(4) . ?
C18 C17 1.392(4) . ?
C15 H15 0.9300 . ?
C11 H11 0.9300 . ?
C20 H20 0.9300 . ?
C16 H16 0.9300 . ?
C16 C17 1.374(4) . ?
C17 H17 0.9300 . ?
O8 H8A 0.8500 . ?
O8 H8B 0.8504 . ?
O7 H7A 0.8497 . ?
O7 H7B 0.8501 . ?

loop_
_geom_torsion_atom_site_label_1
_geom_torsion_atom_site_label_2
_geom_torsion_atom_site_label_3
_geom_torsion_atom_site_label_4
_geom_torsion
_geom_torsion_site_symmetry_1
_geom_torsion_site_symmetry_2
_geom_torsion_site_symmetry_3
_geom_torsion_site_symmetry_4
_geom_torsion_publ_flag
S2 C7 C6 C5 -179.7(2) . . . . ?
S1 C2 C1 C9 178.7(2) . . . . ?
S1 C2 C3 C4 -179.4(2) . . . . ?
O2 S1 C2 C1 108.3(3) . . . . ?
O2 S1 C2 C3 -71.9(2) . . . . ?
O4 S2 C7 C8 -102.9(2) . . . . ?
O4 S2 C7 C6 76.7(2) . . . . ?
O1 S1 C2 C1 -11.6(3) . . . . ?
O1 S1 C2 C3 168.2(2) . . . . ?
O5 S2 C7 C8 137.7(2) . . . . ?
O5 S2 C7 C6 -42.7(3) . . . . ?
O3 S1 C2 C1 -131.3(2) . . . . ?
O3 S1 C2 C3 48.5(3) . . . . ?
O6 S2 C7 C8 16.8(3) . . . . ?
O6 S2 C7 C6 -163.6(2) . . . . ?
C8 C9 C10 C5 -0.4(4) . . . . ?
C8 C9 C10 C4 178.8(3) . . . . ?
C8 C9 C1 C2 -178.5(3) . . . . ?
C8 C7 C6 C5 0.0(4) . . . . ?
C9 C8 C7 S2 179.7(2) . . . . ?
C9 C8 C7 C6 0.2(4) . . . . ?
C9 C10 C5 C6 0.5(4) . . . . ?
C9 C10 C4 C3 0.3(4) . . . . ?
C10 C9 C1 C2 1.3(4) . . . . ?
C10 C5 C6 C7 -0.3(4) . . . . ?
C2 C3 C4 C10 0.0(4) . . . . ?
C1 C9 C10 C5 179.8(3) . . . . ?
C1 C9 C10 C4 -1.0(4) . . . . ?
C1 C2 C3 C4 0.4(4) . . . . ?
C5 C10 C4 C3 179.5(3) . . . . ?
C3 C2 C1 C9 -1.0(4) . . . . ?
C7 C8 C9 C10 0.1(4) . . . . ?
C7 C8 C9 C1 179.9(3) . . . . ?
C4 C10 C5 C6 -178.7(3) . . . . ?
N3 C16 C17 C18 -0.6(4) . . . . ?
N2 N1 C15 C14 175.3(3) . . . . ?
N2 N1 C11 C12 -174.0(3) . . . . ?
N4 N3 C20 C19 179.6(3) . . . . ?
N4 N3 C16 C17 -179.3(3) . . . . ?
C14 C13 C18 C19 173.1(3) . . . . ?
C14 C13 C18 C17 -2.5(4) . . . . ?
C12 C13 C18 C19 -4.1(4) . . . . ?
C12 C13 C18 C17 -179.7(3) . . . . ?
C13 C14 C15 N1 -1.4(4) . . . . ?
C13 C12 C11 N1 -1.3(5) . . . . ?
C13 C18 C17 C16 174.3(3) . . . . ?
C19 C18 C17 C16 -1.4(4) . . . . ?
C18 C19 C20 N3 -0.1(5) . . . . ?
C15 N1 C11 C12 5.1(4) . . . . ?
C15 C14 C13 C12 4.8(4) . . . . ?
C15 C14 C13 C18 -172.5(3) . . . . ?
C11 N1 C15 C14 -3.7(4) . . . . ?
C11 C12 C13 C14 -3.5(4) . . . . ?
C11 C12 C13 C18 173.8(3) . . . . ?
C20 N3 C16 C17 2.4(4) . . . . ?
C20 C19 C18 C13 -173.9(3) . . . . ?
C20 C19 C18 C17 1.8(4) . . . . ?
C16 N3 C20 C19 -2.0(4) . . . . ?
